data_2101739
loop_
_publ_author_name
'Marsh, R. E.'

_publ_section_title
;
 The perils of <i>Cc</i> revisited
;
_journal_issue 2
_journal_name_full 'Acta Crystallographica Section B'
_journal_page_first 317
_journal_page_last 322
_journal_paper_doi 10.1107/S010876819601381X
_journal_volume 53
_journal_year 1997
_chemical_formula_moiety 'C16 H16 O2'
_chemical_formula_sum 'C16 H16 O2'
_space_group_IT_number 43
_symmetry_cell_setting orthorhombic
_symmetry_space_group_name_Hall 'F 2 -2d'
_symmetry_space_group_name_H-M 'F d d 2'
_audit_creation_method CSD-QUEST3D-V5
_cell_angle_alpha 90
_cell_angle_beta 90
_cell_angle_gamma 90
_cell_formula_units_Z 8
_cell_length_a 12.423
_cell_length_b 22.107
_cell_length_c 9.363
_cell_volume 2571.410
_cod_data_source_file an0533.cif
_cod_data_source_block CSD_CIF_MIF_FIXWIS01
_cod_depositor_comments
;

  Added moiety chemical formula from Marsh (1997) paper. The summary
  chemical formula is calculated from moiety formula using 'AdHocParser'
  (svn://www.crystallography.net/cod-tools/trunk/Formulae/AdHocParser.yp,
  revision 1441.)

  Removing 17 atoms which were symmetric equivalents of the atoms from
  the asymmetric unit.

  Andrius Merkys
  2013-11-06
;
_cod_database_code 2101739

loop_
_symmetry_equiv_pos_as_xyz
x,y,z
-x,-y,z
1/4-x,1/4+y,1/4+z
3/4+x,3/4-y,1/4+z
x,1/2+y,1/2+z
-x,1/2-y,1/2+z
1/4-x,3/4+y,3/4+z
3/4+x,1/4-y,3/4+z
1/2+x,y,1/2+z
1/2-x,-y,1/2+z
3/4-x,1/4+y,3/4+z
1/4+x,3/4-y,3/4+z
1/2+x,1/2+y,z
1/2-x,1/2-y,z
3/4-x,3/4+y,1/4+z
1/4+x,1/4-y,1/4+z

loop_
_atom_site_label
_atom_site_fract_x
_atom_site_fract_y
_atom_site_fract_z
_atom_site_type_symbol
O1 .2298 .1910 -.0636 O
C1 .1610 .1988 .0474 C
C2 .0610 .1712 .0542 C
C3 .0004 .1750 .1756 C
C4 .0388 .2039 .2932 C
C5 .1391 .2319 .2906 C
C6 .1984 .2330 .1639 C
C7 .1908 .2577 .422 C
C8 .1895 .1623 -.1870 C
H1 .036 .153 -.016 H
H2 -.070 .156 .178 H
H3 .000 .206 .376 H
H4 .182 .301 .423 H
H5 .156 .238 .504 H
H6 .124 .172 -.215 H
H7 .241 .167 -.251 H
H8 .172 .126 -.200 H

loop_
_atom_type_symbol
C
H
O
